data_2213420
loop_
_publ_author_name
'Mizuguchi, Jin'
'Sato, Yohei'
'Uta, Kazuya'

_publ_section_title
Poly[bis(acetone)bis[\m-4-[(5-chloro-2-oxidophenyl)diazenyl]-3-oxido-<i>N</i>-phenylnaphthalene-2-carboxamidato]sodium(I)ferrate(III)]
_journal_coeditor_code IS2155
_journal_issue 5
_journal_name_full 'Acta Crystallographica Section E'
_journal_page_first m1377
_journal_page_last m1378
_journal_paper_doi 10.1107/S1600536807017369
_journal_volume 63
_journal_year 2007
_chemical_formula_iupac '[Fe Na (C23 H14 Cl N3 O3)2 (C3 H6 O)2]'
_chemical_formula_moiety 'C52 H40 Cl2 Fe N6 Na O8'
_chemical_formula_sum 'C52 H40 Cl2 Fe N6 Na O8'
_chemical_formula_weight 1026.64
_chemical_name_systematic
;
Poly[bis(acetone)bis[\m-4-[(5-chloro-2-oxidophenyl)diazenyl]-3-oxido-N-
phenylnaphthalene-2-carboxamidato]sodium(I)ferrate(III)]
;
_space_group_IT_number 2
_symmetry_cell_setting triclinic
_symmetry_space_group_name_Hall '-P 1'
_symmetry_space_group_name_H-M 'P -1'
_cell_angle_alpha 98.8719(10)
_cell_angle_beta 105.3882(10)
_cell_angle_gamma 109.0641(8)
_cell_formula_units_Z 2
_cell_length_a 13.8165(4)
_cell_length_b 13.8623(4)
_cell_length_c 14.1524(5)
_cell_measurement_reflns_used 21230
_cell_measurement_temperature 93.1
_cell_measurement_theta_max 30.0
_cell_measurement_theta_min 3.1
_cell_volume 2382.21(13)
_computing_cell_refinement PROCESS-AUTO
_computing_data_collection 'PROCESS-AUTO (Rigaku, 1998)'
_computing_data_reduction
;
CrystalStructure (Rigaku/MSC & Rigaku, 2006)
;
_computing_molecular_graphics 'ORTEPIII (Burnett & Johnson, 1996)'
_computing_publication_material CrystalStructure
_computing_structure_refinement 'SHELXL97 (Sheldrick, 1997)'
_computing_structure_solution 'SIR2004 (Burla <i>et al.</i>,  2003)'
_diffrn_detector_area_resol_mean 10.00
_diffrn_measured_fraction_theta_full 0.989
_diffrn_measured_fraction_theta_max 0.989
_diffrn_measurement_device_type 'Rigaku R-AXIS RAPID'
_diffrn_measurement_method \w
_diffrn_radiation_type 'Mo K\a'
_diffrn_radiation_wavelength 0.71075
_diffrn_reflns_av_R_equivalents 0.043
_diffrn_reflns_limit_h_max 19
_diffrn_reflns_limit_h_min -19
_diffrn_reflns_limit_k_max 19
_diffrn_reflns_limit_k_min -18
_diffrn_reflns_limit_l_max 19
_diffrn_reflns_limit_l_min -19
_diffrn_reflns_number 29200
_diffrn_reflns_theta_full 30.03
_diffrn_reflns_theta_max 30.03
_exptl_absorpt_coefficient_mu 0.501
_exptl_absorpt_correction_T_max 0.951
_exptl_absorpt_correction_T_min 0.918
_exptl_absorpt_correction_type multi-scan
_exptl_absorpt_process_details '(<i>ABSCOR</i>; Higashi, 1995)'
_exptl_crystal_colour black
_exptl_crystal_density_diffrn 1.431
_exptl_crystal_density_method 'not measured'
_exptl_crystal_description block
_exptl_crystal_F_000 1058.00
_exptl_crystal_size_max 0.18
_exptl_crystal_size_mid 0.10
_exptl_crystal_size_min 0.10
_refine_diff_density_max 0.67
_refine_diff_density_min -0.66
_refine_ls_extinction_method none
_refine_ls_goodness_of_fit_ref 1.050
_refine_ls_hydrogen_treatment constr
_refine_ls_number_parameters 631
_refine_ls_number_reflns 13791
_refine_ls_number_restraints 0
_refine_ls_R_factor_gt 0.0557
_refine_ls_shift/su_max 0.0000
_refine_ls_structure_factor_coef Fsqd
_refine_ls_weighting_details 'w = 1/[\s^2^(Fo^2^)+(0.0899P)^2^+0.6174P] where P=(Fo^2^+2Fc^2^)/3'
_refine_ls_weighting_scheme calc
_refine_ls_wR_factor_ref 0.1630
_reflns_number_gt 9943
_reflns_number_total 13791
_reflns_threshold_expression F^2^>2\s(F^2^)
_cod_data_source_file is2155.cif
_cod_data_source_block I
_cod_database_code 2213420
_cod_database_fobs_code 2213420

loop_
_symmetry_equiv_pos_site_id
_symmetry_equiv_pos_as_xyz
1 +x,+y,+z
2 -x,-y,-z

loop_
_atom_site_type_symbol
_atom_site_label
_atom_site_fract_x
_atom_site_fract_y
_atom_site_fract_z
_atom_site_U_iso_or_equiv
_atom_site_adp_type
_atom_site_calc_flag
_atom_site_refinement_flags
_atom_site_occupancy
Fe Fe1 0.31606(2) 0.16230(2) 0.47513(2) 0.01612(8) Uani d . 1.00
Cl Cl1 0.38547(5) -0.07025(5) 0.04068(4) 0.03048(14) Uani d . 1.00
Cl Cl2 0.19145(5) 0.04986(5) 0.89961(5) 0.02991(14) Uani d . 1.00
Na Na1 0.13517(8) 0.58239(7) 0.51452(7) 0.0225(2) Uani d . 1.00
O O1 0.44066(13) 0.30060(12) 0.51878(12) 0.0196(3) Uani d . 1.00
O O2 0.22198(13) 0.24151(13) 0.44431(12) 0.0202(3) Uani d . 1.00
O O3 0.40711(13) 0.08387(13) 0.45764(12) 0.0210(3) Uani d . 1.00
O O4 0.19287(13) 0.04703(13) 0.48461(12) 0.0227(3) Uani d . 1.00
O O5 0.02589(13) 0.40350(12) 0.47922(12) 0.0201(3) Uani d . 1.00
O O6 0.72706(13) 0.48182(13) 0.48145(13) 0.0243(3) Uani d . 1.00
O O7 0.23557(17) 0.68164(16) 0.67806(15) 0.0382(4) Uani d . 1.00
O O8 0.14432(15) 0.67557(15) 0.39620(16) 0.0333(4) Uani d . 1.00
N N1 0.20889(15) 0.14164(15) 0.24167(14) 0.0179(3) Uani d . 1.00
N N2 0.45392(15) 0.23816(15) 0.70695(14) 0.0187(3) Uani d . 1.00
N N3 0.10993(16) 0.30301(15) 0.55036(15) 0.0200(3) Uani d . 1.00
N N4 0.54202(16) 0.42610(16) 0.42128(15) 0.0230(4) Uani d . 1.00
N N5 0.27647(15) 0.12597(14) 0.31353(14) 0.0170(3) Uani d . 1.00
N N7 0.36381(15) 0.18355(14) 0.63488(14) 0.0176(3) Uani d . 1.00
C C1 0.53196(18) 0.33593(17) 0.59485(17) 0.0176(4) Uani d . 1.00
C C2 0.53897(18) 0.30636(17) 0.68714(17) 0.0185(4) Uani d . 1.00
C C3 0.63941(18) 0.35065(18) 0.77251(17) 0.0206(4) Uani d . 1.00
C C4 0.64824(19) 0.32463(19) 0.86600(18) 0.0227(4) Uani d . 1.00
C C5 0.7462(2) 0.3664(2) 0.94388(19) 0.0276(5) Uani d . 1.00
C C6 0.8399(2) 0.4360(2) 0.93258(19) 0.0291(5) Uani d . 1.00
C C7 0.8337(2) 0.4644(2) 0.8437(2) 0.0277(5) Uani d . 1.00
C C8 0.73351(19) 0.42249(19) 0.76142(18) 0.0229(4) Uani d . 1.00
C C9 0.72539(19) 0.44944(19) 0.66820(18) 0.0215(4) Uani d . 1.00
C C10 0.63053(18) 0.40934(18) 0.58666(18) 0.0200(4) Uani d . 1.00
C C11 0.63754(19) 0.44278(18) 0.49172(18) 0.0202(4) Uani d . 1.00
C C12 0.5242(2) 0.44629(19) 0.32462(18) 0.0224(4) Uani d . 1.00
C C13 0.6035(2) 0.5190(2) 0.2988(2) 0.0259(4) Uani d . 1.00
C C14 0.5776(2) 0.5339(2) 0.2018(2) 0.0315(5) Uani d . 1.00
C C15 0.4748(2) 0.4791(2) 0.1311(2) 0.0345(6) Uani d . 1.00
C C16 0.3955(2) 0.4077(2) 0.1567(2) 0.0339(5) Uani d . 1.00
C C17 0.4192(2) 0.3912(2) 0.2527(2) 0.0280(5) Uani d . 1.00
C C18 0.15271(18) 0.24337(17) 0.36269(17) 0.0182(4) Uani d . 1.00
C C19 0.14686(18) 0.19647(17) 0.26329(16) 0.0177(4) Uani d . 1.00
C C20 0.06999(17) 0.20183(17) 0.17447(17) 0.0185(4) Uani d . 1.00
C C21 0.0596(2) 0.1544(2) 0.07434(17) 0.0238(4) Uani d . 1.00
C C22 -0.0169(2) 0.1596(2) -0.00840(18) 0.0263(5) Uani d . 1.00
C C23 -0.0858(2) 0.2119(2) 0.00479(19) 0.0280(5) Uani d . 1.00
C C24 -0.07693(19) 0.2589(2) 0.10065(18) 0.0238(4) Uani d . 1.00
C C25 0.00035(19) 0.25475(18) 0.18712(17) 0.0201(4) Uani d . 1.00
C C26 0.00764(18) 0.30062(17) 0.28715(17) 0.0191(4) Uani d . 1.00
C C27 0.07859(18) 0.29493(17) 0.37230(16) 0.0172(4) Uani d . 1.00
C C28 0.07078(17) 0.33964(17) 0.47220(17) 0.0177(4) Uani d . 1.00
C C29 0.11155(19) 0.32857(19) 0.65212(17) 0.0212(4) Uani d . 1.00
C C30 0.1169(2) 0.4258(2) 0.70109(19) 0.0285(5) Uani d . 1.00
C C31 0.1244(2) 0.4459(2) 0.80263(19) 0.0327(5) Uani d . 1.00
C C32 0.1279(2) 0.3701(2) 0.8558(2) 0.0325(5) Uani d . 1.00
C C33 0.1233(2) 0.2736(2) 0.8072(2) 0.0340(6) Uani d . 1.00
C C34 0.1134(2) 0.2520(2) 0.70495(19) 0.0281(5) Uani d . 1.00
C C35 0.19117(19) 0.04498(18) 0.57723(17) 0.0208(4) Uani d . 1.00
C C36 0.1017(2) -0.02391(19) 0.59606(19) 0.0235(4) Uani d . 1.00
C C37 0.1024(2) -0.02095(19) 0.69418(19) 0.0254(4) Uani d . 1.00
C C38 0.1935(2) 0.04924(19) 0.77662(18) 0.0221(4) Uani d . 1.00
C C39 0.28331(19) 0.11807(18) 0.76252(17) 0.0206(4) Uani d . 1.00
C C40 0.28146(18) 0.11585(17) 0.66251(17) 0.0191(4) Uani d . 1.00
C C41 0.40286(18) 0.04753(18) 0.36382(16) 0.0185(4) Uani d . 1.00
C C42 0.33457(18) 0.06816(17) 0.28179(16) 0.0177(4) Uani d . 1.00
C C43 0.32719(19) 0.03125(18) 0.18136(17) 0.0210(4) Uani d . 1.00
C C44 0.38792(19) -0.02652(19) 0.16375(17) 0.0218(4) Uani d . 1.00
C C45 0.45506(19) -0.04928(18) 0.24313(18) 0.0210(4) Uani d . 1.00
C C46 0.46185(18) -0.01315(18) 0.34240(17) 0.0205(4) Uani d . 1.00
C C47 0.3919(3) 0.7379(2) 0.8251(2) 0.0517(9) Uani d . 1.00
C C48 0.3028(2) 0.7536(2) 0.75075(19) 0.0278(5) Uani d . 1.00
C C49 0.2974(2) 0.8606(2) 0.7686(2) 0.0349(6) Uani d . 1.00
C C50 0.3021(2) 0.8333(2) 0.4768(2) 0.0341(6) Uani d . 1.00
C C51 0.2019(2) 0.7614(2) 0.3904(2) 0.0274(5) Uani d . 1.00
C C52 0.1753(2) 0.7969(2) 0.2955(2) 0.0398(6) Uani d . 1.00
H H3N 0.1386 0.2567 0.5366 0.024 Uiso c R 1.00
H H4 0.5858 0.2778 0.8752 0.027 Uiso c R 1.00
H H4N 0.4835 0.3993 0.4376 0.028 Uiso c R 1.00
H H5 0.7508 0.3479 1.0064 0.033 Uiso c R 1.00
H H6 0.9074 0.4634 0.9868 0.035 Uiso c R 1.00
H H7 0.8969 0.5126 0.8368 0.033 Uiso c R 1.00
H H9 0.7887 0.4977 0.6616 0.026 Uiso c R 1.00
H H13 0.6743 0.5577 0.3470 0.031 Uiso c R 1.00
H H14 0.6317 0.5827 0.1839 0.038 Uiso c R 1.00
H H15 0.4584 0.4902 0.0651 0.041 Uiso c R 1.00
H H16 0.3247 0.3699 0.1081 0.041 Uiso c R 1.00
H H17 0.3644 0.3427 0.2700 0.034 Uiso c R 1.00
H H20 -0.0229 0.1273 -0.0751 0.032 Uiso c R 1.00
H H21 0.1056 0.1187 0.0639 0.029 Uiso c R 1.00
H H23 -0.1384 0.2146 -0.0526 0.034 Uiso c R 1.00
H H24 -0.1231 0.2949 0.1095 0.029 Uiso c R 1.00
H H26 -0.0387 0.3367 0.2952 0.023 Uiso c R 1.00
H H30 0.1154 0.4783 0.6655 0.034 Uiso c R 1.00
H H31 0.1272 0.5122 0.8360 0.039 Uiso c R 1.00
H H32 0.1335 0.3847 0.9253 0.039 Uiso c R 1.00
H H33 0.1268 0.2220 0.8436 0.041 Uiso c R 1.00
H H34 0.1079 0.1847 0.6711 0.034 Uiso c R 1.00
H H36 0.0404 -0.0729 0.5406 0.028 Uiso c R 1.00
H H37 0.0410 -0.0666 0.7058 0.030 Uiso c R 1.00
H H39 0.3446 0.1656 0.8189 0.025 Uiso c R 1.00
H H43 0.2816 0.0456 0.1269 0.025 Uiso c R 1.00
H H45 0.4959 -0.0895 0.2287 0.025 Uiso c R 1.00
H H46 0.5065 -0.0295 0.3960 0.025 Uiso c R 1.00
H H47a 0.3674 0.7153 0.8800 0.062 Uiso c R 1.00
H H47b 0.4559 0.8045 0.8536 0.062 Uiso c R 1.00
H H47c 0.4109 0.6834 0.7906 0.062 Uiso c R 1.00
H H49a 0.3399 0.9037 0.7337 0.042 Uiso c R 1.00
H H49b 0.3273 0.8952 0.8416 0.042 Uiso c R 1.00
H H49c 0.2215 0.8532 0.7421 0.042 Uiso c R 1.00
H H50a 0.3556 0.8755 0.4503 0.041 Uiso c R 1.00
H H50b 0.3330 0.7910 0.5153 0.041 Uiso c R 1.00
H H50c 0.2836 0.8805 0.5215 0.041 Uiso c R 1.00
H H52a 0.2109 0.7733 0.2505 0.048 Uiso c R 1.00
H H52b 0.2012 0.8742 0.3130 0.048 Uiso c R 1.00
H H53c 0.0963 0.7662 0.2607 0.048 Uiso c R 1.00

loop_
_atom_site_aniso_label
_atom_site_aniso_U_11
_atom_site_aniso_U_22
_atom_site_aniso_U_33
_atom_site_aniso_U_12
_atom_site_aniso_U_13
_atom_site_aniso_U_23
Fe1 0.01826(16) 0.02073(16) 0.01130(14) 0.00860(13) 0.00639(11) 0.00470(11)
Cl1 0.0409(3) 0.0459(3) 0.0157(2) 0.0273(3) 0.0143(2) 0.0073(2)
Cl2 0.0375(3) 0.0376(3) 0.0227(2) 0.0147(2) 0.0183(2) 0.0152(2)
Na1 0.0227(4) 0.0219(4) 0.0250(4) 0.0087(4) 0.0112(3) 0.0062(3)
O1 0.0194(7) 0.0231(7) 0.0176(7) 0.0082(6) 0.0065(6) 0.0080(6)
O2 0.0217(7) 0.0271(8) 0.0128(7) 0.0122(6) 0.0050(5) 0.0036(6)
O3 0.0267(8) 0.0287(8) 0.0120(6) 0.0155(7) 0.0075(6) 0.0051(6)
O4 0.0227(8) 0.0248(8) 0.0162(7) 0.0045(7) 0.0060(6) 0.0041(6)
O5 0.0208(7) 0.0213(7) 0.0206(7) 0.0101(6) 0.0087(6) 0.0044(6)
O6 0.0218(7) 0.0284(8) 0.0273(8) 0.0098(7) 0.0140(6) 0.0099(7)
O7 0.0369(10) 0.0368(10) 0.0290(10) 0.0089(9) 0.0065(8) -0.0041(8)
O8 0.0308(9) 0.0347(10) 0.0406(11) 0.0123(8) 0.0173(8) 0.0186(8)
N1 0.0190(8) 0.0232(9) 0.0143(8) 0.0096(7) 0.0067(6) 0.0068(7)
N2 0.0182(8) 0.0221(9) 0.0169(8) 0.0086(7) 0.0071(7) 0.0049(7)
N3 0.0246(9) 0.0213(8) 0.0182(8) 0.0112(8) 0.0105(7) 0.0055(7)
N4 0.0229(9) 0.0293(10) 0.0219(9) 0.0100(8) 0.0124(7) 0.0118(8)
N5 0.0191(8) 0.0194(8) 0.0155(8) 0.0093(7) 0.0075(6) 0.0066(6)
N7 0.0201(8) 0.0195(8) 0.0167(8) 0.0090(7) 0.0092(7) 0.0056(7)
C1 0.0194(9) 0.0192(9) 0.0171(9) 0.0090(8) 0.0093(8) 0.0037(7)
C2 0.0183(9) 0.0201(10) 0.0170(9) 0.0074(8) 0.0063(8) 0.0043(8)
C3 0.0205(10) 0.0235(10) 0.0187(10) 0.0099(9) 0.0077(8) 0.0037(8)
C4 0.0218(10) 0.0246(11) 0.0206(10) 0.0084(9) 0.0065(8) 0.0054(8)
C5 0.0276(12) 0.0354(13) 0.0172(10) 0.0122(11) 0.0043(9) 0.0055(9)
C6 0.0210(11) 0.0396(14) 0.0200(11) 0.0103(11) 0.0016(9) 0.0023(10)
C7 0.0216(11) 0.0305(12) 0.0258(12) 0.0065(10) 0.0063(9) 0.0034(9)
C8 0.0212(10) 0.0269(11) 0.0198(10) 0.0087(9) 0.0080(8) 0.0037(8)
C9 0.0185(10) 0.0239(10) 0.0226(10) 0.0069(9) 0.0090(8) 0.0067(8)
C10 0.0192(10) 0.0220(10) 0.0207(10) 0.0087(9) 0.0086(8) 0.0057(8)
C11 0.0217(10) 0.0205(10) 0.0207(10) 0.0077(9) 0.0108(8) 0.0059(8)
C12 0.0282(11) 0.0260(11) 0.0229(11) 0.0155(10) 0.0148(9) 0.0116(9)
C13 0.0292(12) 0.0289(11) 0.0264(11) 0.0129(10) 0.0151(9) 0.0124(9)
C14 0.0387(14) 0.0378(14) 0.0341(14) 0.0209(12) 0.0240(11) 0.0200(11)
C15 0.0493(16) 0.0487(16) 0.0247(12) 0.0308(14) 0.0219(11) 0.0198(11)
C16 0.0372(14) 0.0440(15) 0.0238(12) 0.0188(13) 0.0101(10) 0.0116(11)
C17 0.0295(12) 0.0321(12) 0.0276(12) 0.0131(11) 0.0130(10) 0.0138(10)
C18 0.0187(9) 0.0182(9) 0.0167(9) 0.0047(8) 0.0073(8) 0.0054(7)
C19 0.0203(10) 0.0209(10) 0.0147(9) 0.0097(9) 0.0073(7) 0.0056(7)
C20 0.0169(9) 0.0219(10) 0.0164(9) 0.0055(9) 0.0067(7) 0.0068(8)
C21 0.0257(11) 0.0352(12) 0.0163(10) 0.0162(10) 0.0095(8) 0.0082(9)
C22 0.0292(12) 0.0372(13) 0.0142(10) 0.0149(11) 0.0074(9) 0.0065(9)
C23 0.0296(12) 0.0377(13) 0.0181(10) 0.0159(11) 0.0052(9) 0.0095(10)
C24 0.0238(11) 0.0311(12) 0.0209(10) 0.0156(10) 0.0065(8) 0.0092(9)
C25 0.0225(10) 0.0237(10) 0.0162(9) 0.0095(9) 0.0081(8) 0.0066(8)
C26 0.0203(10) 0.0208(10) 0.0186(10) 0.0092(9) 0.0081(8) 0.0059(8)
C27 0.0186(9) 0.0179(9) 0.0157(9) 0.0064(8) 0.0077(7) 0.0043(7)
C28 0.0171(9) 0.0164(9) 0.0171(9) 0.0035(8) 0.0068(7) 0.0027(7)
C29 0.0217(10) 0.0267(11) 0.0175(10) 0.0102(9) 0.0097(8) 0.0053(8)
C30 0.0406(14) 0.0240(11) 0.0199(11) 0.0116(11) 0.0103(10) 0.0044(9)
C31 0.0461(15) 0.0334(13) 0.0186(11) 0.0168(12) 0.0114(10) 0.0028(10)
C32 0.0454(15) 0.0415(14) 0.0183(11) 0.0216(13) 0.0157(10) 0.0099(10)
C33 0.0538(17) 0.0433(15) 0.0251(12) 0.0317(14) 0.0232(12) 0.0187(11)
C34 0.0426(14) 0.0325(12) 0.0223(11) 0.0241(12) 0.0169(10) 0.0113(9)
C35 0.0229(10) 0.0231(10) 0.0194(10) 0.0112(9) 0.0075(8) 0.0081(8)
C36 0.0227(11) 0.0235(11) 0.0222(11) 0.0065(9) 0.0069(8) 0.0065(9)
C37 0.0252(11) 0.0250(11) 0.0275(12) 0.0073(10) 0.0123(9) 0.0101(9)
C38 0.0283(11) 0.0266(11) 0.0186(10) 0.0134(10) 0.0124(9) 0.0110(8)
C39 0.0212(10) 0.0234(10) 0.0171(10) 0.0074(9) 0.0079(8) 0.0056(8)
C40 0.0217(10) 0.0211(10) 0.0186(10) 0.0096(9) 0.0097(8) 0.0084(8)
C41 0.0224(10) 0.0230(10) 0.0124(9) 0.0104(9) 0.0069(7) 0.0054(8)
C42 0.0209(10) 0.0210(10) 0.0139(9) 0.0097(9) 0.0075(7) 0.0055(7)
C43 0.0239(10) 0.0276(11) 0.0146(9) 0.0124(9) 0.0077(8) 0.0065(8)
C44 0.0268(11) 0.0285(11) 0.0127(9) 0.0122(10) 0.0093(8) 0.0043(8)
C45 0.0244(10) 0.0239(10) 0.0188(10) 0.0123(9) 0.0099(8) 0.0056(8)
C46 0.0221(10) 0.0250(10) 0.0164(10) 0.0114(9) 0.0066(8) 0.0055(8)
C47 0.062(2) 0.059(2) 0.0353(16) 0.0415(18) 0.0037(15) -0.0011(14)
C48 0.0294(12) 0.0326(12) 0.0238(11) 0.0119(11) 0.0139(9) 0.0057(10)
C49 0.0408(15) 0.0336(13) 0.0343(14) 0.0170(12) 0.0150(12) 0.0101(11)
C50 0.0413(15) 0.0314(13) 0.0290(13) 0.0100(12) 0.0135(11) 0.0119(10)
C51 0.0278(12) 0.0294(12) 0.0328(13) 0.0141(11) 0.0164(10) 0.0115(10)
C52 0.0360(15) 0.0411(15) 0.0366(15) 0.0070(13) 0.0073(12) 0.0204(13)

loop_
_atom_type_symbol
_atom_type_description
_atom_type_scat_dispersion_real
_atom_type_scat_dispersion_imag
_atom_type_scat_source
H H 0.000 0.000
;
International Tables for Crystallography
(1992, Vol. C, Table 6.1.1.4)
;
O O 0.011 0.006
;
International Tables for Crystallography
(1992, Vol. C, Tables 4.2.6.8 and 6.1.1.4)
;
N N 0.006 0.003
;
International Tables for Crystallography
(1992, Vol. C, Tables 4.2.6.8 and 6.1.1.4)
;
C C 0.003 0.002
;
International Tables for Crystallography
(1992, Vol. C, Tables 4.2.6.8 and 6.1.1.4)
;
Cl Cl 0.148 0.159
;
International Tables for Crystallography
(1992, Vol. C, Tables 4.2.6.8 and 6.1.1.4)
;
Fe Fe 0.346 0.844
;
International Tables for Crystallography
(1992, Vol. C, Tables 4.2.6.8 and 6.1.1.4)
;
Na Na 0.036 0.025
;
International Tables for Crystallography
(1992, Vol. C, Tables 4.2.6.8 and 6.1.1.4)
;

loop_
_geom_angle_atom_site_label_1
_geom_angle_atom_site_label_2
_geom_angle_atom_site_label_3
_geom_angle_site_symmetry_1
_geom_angle_site_symmetry_3
_geom_angle
_geom_angle_publ_flag
O1 Fe1 O2 . . 86.60(7) yes
O1 Fe1 O3 . . 92.44(7) yes
O1 Fe1 O4 . . 157.75(7) yes
O1 Fe1 N5 . . 101.35(6) yes
O1 Fe1 N7 . . 80.70(6) yes
O2 Fe1 O3 . . 160.13(7) yes
O2 Fe1 O4 . . 89.25(7) yes
O2 Fe1 N5 . . 81.27(7) yes
O2 Fe1 N7 . . 105.83(8) yes
O3 Fe1 O4 . . 98.69(7) yes
O3 Fe1 N5 . . 79.47(7) yes
O3 Fe1 N7 . . 93.57(8) yes
O4 Fe1 N5 . . 99.60(6) yes
O4 Fe1 N7 . . 79.44(6) yes
N5 Fe1 N7 . . 172.78(8) yes
O5 Na1 O5 . 2_566 80.28(6) yes
O5 Na1 O6 . 2_666 83.32(7) yes
O5 Na1 O7 . . 121.07(8) no
O5 Na1 O8 . . 124.62(6) no
O5 Na1 O6 2_566 2_666 162.26(7) yes
O5 Na1 O7 2_566 . 94.92(8) no
O5 Na1 O8 2_566 . 92.23(8) no
O6 Na1 O7 2_666 . 87.74(8) no
O6 Na1 O8 2_666 . 102.69(8) no
O7 Na1 O8 . . 114.20(7) no
Fe1 O1 C1 . . 129.50(16) no
Fe1 O2 C18 . . 135.37(16) no
Fe1 O3 C41 . . 117.35(16) no
Fe1 O4 C35 . . 116.21(11) no
Na1 O5 Na1 . 2_566 99.72(8) no
Na1 O5 C28 . . 116.87(13) no
Na1 O5 C28 2_566 . 143.08(14) no
Na1 O6 C11 2_666 . 131.51(18) no
Na1 O7 C48 . . 161.6(2) no
Na1 O8 C51 . . 138.02(17) no
N5 N1 C19 . . 120.6(2) no
N7 N2 C2 . . 119.9(2) no
C28 N3 C29 . . 129.1(2) no
C28 N3 H3N . . 115.5 no
C29 N3 H3N . . 115.5 no
C11 N4 C12 . . 128.1(2) no
C11 N4 H4N . . 115.9 no
C12 N4 H4N . . 115.9 no
Fe1 N5 N1 . . 133.58(18) no
Fe1 N5 C42 . . 111.06(14) no
N1 N5 C42 . . 115.27(19) no
Fe1 N7 N2 . . 132.41(17) no
Fe1 N7 C40 . . 111.44(11) no
N2 N7 C40 . . 115.84(19) no
O1 C1 C2 . . 122.2(2) no
O1 C1 C10 . . 119.8(2) no
C2 C1 C10 . . 117.99(18) no
N2 C2 C1 . . 125.19(18) no
N2 C2 C3 . . 113.3(2) no
C1 C2 C3 . . 121.4(2) no
C2 C3 C4 . . 122.7(2) no
C2 C3 C8 . . 118.7(2) no
C4 C3 C8 . . 118.60(18) no
C3 C4 C5 . . 120.6(2) no
C3 C4 H4 . . 119.7 no
C5 C4 H4 . . 119.7 no
C4 C5 C6 . . 121.0(2) no
C4 C5 H5 . . 119.5 no
C6 C5 H5 . . 119.5 no
C5 C6 C7 . . 119.9(2) no
C5 C6 H6 . . 120.0 no
C7 C6 H6 . . 120.0 no
C6 C7 C8 . . 120.5(2) no
C6 C7 H7 . . 119.7 no
C8 C7 H7 . . 119.7 no
C3 C8 C7 . . 119.4(2) no
C3 C8 C9 . . 119.03(19) no
C7 C8 C9 . . 121.6(2) no
C8 C9 C10 . . 123.2(2) no
C8 C9 H9 . . 118.4 no
C10 C9 H9 . . 118.4 no
C1 C10 C9 . . 119.6(2) no
C1 C10 C11 . . 124.15(18) no
C9 C10 C11 . . 116.2(2) no
O6 C11 N4 . . 124.0(2) no
O6 C11 C10 . . 120.0(2) no
N4 C11 C10 . . 116.0(2) no
N4 C12 C13 . . 123.72(19) no
N4 C12 C17 . . 116.9(2) no
C13 C12 C17 . . 119.4(2) no
C12 C13 C14 . . 119.4(2) no
C12 C13 H13 . . 120.3 no
C14 C13 H13 . . 120.3 no
C13 C14 C15 . . 121.1(2) no
C13 C14 H14 . . 119.5 no
C15 C14 H14 . . 119.5 no
C14 C15 C16 . . 119.8(2) no
C14 C15 H15 . . 120.1 no
C16 C15 H15 . . 120.1 no
C15 C16 C17 . . 120.3(2) no
C15 C16 H16 . . 119.9 no
C17 C16 H16 . . 119.9 no
C12 C17 C16 . . 120.1(2) no
C12 C17 H17 . . 120.0 no
C16 C17 H17 . . 120.0 no
O2 C18 C19 . . 122.3(2) no
O2 C18 C27 . . 119.3(2) no
C19 C18 C27 . . 118.4(2) no
N1 C19 C18 . . 125.3(2) no
N1 C19 C20 . . 114.0(2) no
C18 C19 C20 . . 120.6(2) no
C19 C20 C21 . . 122.6(2) no
C19 C20 C25 . . 119.2(2) no
C21 C20 C25 . . 118.2(2) no
C20 C21 C22 . . 120.5(2) no
C20 C21 H21 . . 119.7 no
C22 C21 H21 . . 119.8 no
C21 C22 C23 . . 121.0(2) no
C21 C22 H20 . . 119.5 no
C23 C22 H20 . . 119.5 no
C22 C23 C24 . . 119.6(2) no
C22 C23 H23 . . 120.2 no
C24 C23 H23 . . 120.2 no
C23 C24 C25 . . 120.9(2) no
C23 C24 H24 . . 119.6 no
C25 C24 H24 . . 119.6 no
C20 C25 C24 . . 119.8(2) no
C20 C25 C26 . . 119.0(2) no
C24 C25 C26 . . 121.1(2) no
C25 C26 C27 . . 122.7(2) no
C25 C26 H26 . . 118.6 no
C27 C26 H26 . . 118.6 no
C18 C27 C26 . . 120.0(2) no
C18 C27 C28 . . 123.4(2) no
C26 C27 C28 . . 116.5(2) no
O5 C28 N3 . . 123.0(2) no
O5 C28 C27 . . 120.5(2) no
N3 C28 C27 . . 116.4(2) no
N3 C29 C30 . . 123.6(2) no
N3 C29 C34 . . 116.6(2) no
C30 C29 C34 . . 119.7(2) no
C29 C30 C31 . . 119.6(2) no
C29 C30 H30 . . 120.2 no
C31 C30 H30 . . 120.2 no
C30 C31 C32 . . 120.7(2) no
C30 C31 H31 . . 119.6 no
C32 C31 H31 . . 119.6 no
C31 C32 C33 . . 119.7(2) no
C31 C32 H32 . . 120.2 no
C33 C32 H32 . . 120.2 no
C32 C33 C34 . . 120.0(3) no
C32 C33 H33 . . 120.0 no
C34 C33 H33 . . 120.0 no
C29 C34 C33 . . 120.3(2) no
C29 C34 H34 . . 119.9 no
C33 C34 H34 . . 119.9 no
O4 C35 C36 . . 122.86(17) no
O4 C35 C40 . . 119.5(2) no
C36 C35 C40 . . 117.6(2) no
C35 C36 C37 . . 120.76(18) no
C35 C36 H36 . . 119.6 no
C37 C36 H36 . . 119.6 no
C36 C37 C38 . . 120.1(2) no
C36 C37 H37 . . 120.0 no
C38 C37 H37 . . 120.0 no
Cl2 C38 C37 . . 118.6(2) no
Cl2 C38 C39 . . 119.82(15) no
C37 C38 C39 . . 121.5(2) no
C38 C39 C40 . . 118.12(17) no
C38 C39 H39 . . 120.9 no
C40 C39 H39 . . 120.9 no
N7 C40 C35 . . 112.7(2) no
N7 C40 C39 . . 125.32(16) no
C35 C40 C39 . . 121.9(2) no
O3 C41 C42 . . 119.3(2) no
O3 C41 C46 . . 122.0(2) no
C42 C41 C46 . . 118.7(2) no
N5 C42 C41 . . 112.8(2) no
N5 C42 C43 . . 125.8(2) no
C41 C42 C43 . . 121.4(2) no
C42 C43 C44 . . 118.1(2) no
C42 C43 H43 . . 121.0 no
C44 C43 H43 . . 121.0 no
Cl1 C44 C43 . . 119.91(19) no
Cl1 C44 C45 . . 118.3(2) no
C43 C44 C45 . . 121.8(2) no
C44 C45 C46 . . 120.1(2) no
C44 C45 H45 . . 120.0 no
C46 C45 H45 . . 120.0 no
C41 C46 C45 . . 120.0(2) no
C41 C46 H46 . . 120.0 no
C45 C46 H46 . . 120.0 no
C48 C47 H47a . . 109.5 no
C48 C47 H47b . . 109.5 no
C48 C47 H47c . . 109.5 no
H47a C47 H47b . . 109.5 no
H47a C47 H47c . . 109.5 no
H47b C47 H47c . . 109.5 no
O7 C48 C47 . . 121.5(2) no
O7 C48 C49 . . 120.6(2) no
C47 C48 C49 . . 117.9(2) no
C48 C49 H49a . . 109.5 no
C48 C49 H49b . . 109.5 no
C48 C49 H49c . . 109.5 no
H49a C49 H49b . . 109.5 no
H49a C49 H49c . . 109.5 no
H49b C49 H49c . . 109.5 no
C51 C50 H50a . . 109.5 no
C51 C50 H50b . . 109.5 no
C51 C50 H50c . . 109.5 no
H50a C50 H50b . . 109.5 no
H50a C50 H50c . . 109.5 no
H50b C50 H50c . . 109.5 no
O8 C51 C50 . . 121.3(2) no
O8 C51 C52 . . 121.0(2) no
C50 C51 C52 . . 117.7(2) no
C51 C52 H52a . . 109.5 no
C51 C52 H52b . . 109.5 no
C51 C52 H53c . . 109.5 no
H52a C52 H52b . . 109.5 no
H52a C52 H53c . . 109.5 no
H52b C52 H53c . . 109.5 no

loop_
_geom_bond_atom_site_label_1
_geom_bond_atom_site_label_2
_geom_bond_site_symmetry_2
_geom_bond_distance
_geom_bond_publ_flag
Fe1 O1 . 1.9837(13) yes
Fe1 O2 . 1.966(2) yes
Fe1 O3 . 1.950(2) yes
Fe1 O4 . 1.9695(16) yes
Fe1 N5 . 2.1411(19) yes
Fe1 N7 . 2.1236(19) yes
Cl1 C44 . 1.741(2) no
Cl2 C38 . 1.747(2) no
Na1 O5 . 2.3346(16) yes
Na1 O5 2_566 2.320(2) yes
Na1 O6 2_666 2.342(2) yes
Na1 O7 . 2.2894(19) yes
Na1 O8 . 2.272(2) yes
O1 C1 . 1.305(2) no
O2 C18 . 1.300(2) no
O3 C41 . 1.324(2) no
O4 C35 . 1.322(3) no
O5 C28 . 1.242(3) no
O6 C11 . 1.235(3) no
O7 C48 . 1.220(2) no
O8 C51 . 1.226(3) no
N1 N5 . 1.285(2) no
N1 C19 . 1.378(3) no
N2 N7 . 1.279(2) no
N2 C2 . 1.373(3) no
N3 C28 . 1.345(3) no
N3 C29 . 1.421(3) no
N3 H3N . 0.880 no
N4 C11 . 1.349(3) no
N4 C12 . 1.412(3) no
N4 H4N . 0.880 no
N5 C42 . 1.410(3) no
N7 C40 . 1.407(3) no
C1 C2 . 1.417(3) no
C1 C10 . 1.456(3) no
C2 C3 . 1.445(2) no
C3 C4 . 1.409(3) no
C3 C8 . 1.420(3) no
C4 C5 . 1.372(3) no
C4 H4 . 0.950 no
C5 C6 . 1.405(3) no
C5 H5 . 0.950 no
C6 C7 . 1.364(4) no
C6 H6 . 0.950 no
C7 C8 . 1.421(3) no
C7 H7 . 0.950 no
C8 C9 . 1.412(3) no
C9 C10 . 1.372(2) no
C9 H9 . 0.950 no
C10 C11 . 1.504(3) no
C12 C13 . 1.398(3) no
C12 C17 . 1.406(3) no
C13 C14 . 1.389(4) no
C13 H13 . 0.950 no
C14 C15 . 1.379(3) no
C14 H14 . 0.950 no
C15 C16 . 1.388(4) no
C15 H15 . 0.950 no
C16 C17 . 1.383(4) no
C16 H16 . 0.950 no
C17 H17 . 0.950 no
C18 C19 . 1.425(3) no
C18 C27 . 1.449(3) no
C19 C20 . 1.444(3) no
C20 C21 . 1.416(3) no
C20 C25 . 1.417(4) no
C21 C22 . 1.383(3) no
C21 H21 . 0.950 no
C22 C23 . 1.404(4) no
C22 H20 . 0.950 no
C23 C24 . 1.366(3) no
C23 H23 . 0.950 no
C24 C25 . 1.418(3) no
C24 H24 . 0.950 no
C25 C26 . 1.422(3) no
C26 C27 . 1.368(3) no
C26 H26 . 0.950 no
C27 C28 . 1.500(3) no
C29 C30 . 1.386(3) no
C29 C34 . 1.392(4) no
C30 C31 . 1.390(3) no
C30 H30 . 0.950 no
C31 C32 . 1.389(4) no
C31 H31 . 0.950 no
C32 C33 . 1.380(4) no
C32 H32 . 0.950 no
C33 C34 . 1.392(4) no
C33 H33 . 0.950 no
C34 H34 . 0.950 no
C35 C36 . 1.412(3) no
C35 C40 . 1.419(2) no
C36 C37 . 1.380(3) no
C36 H36 . 0.950 no
C37 C38 . 1.401(2) no
C37 H37 . 0.950 no
C38 C39 . 1.381(3) no
C39 C40 . 1.404(3) no
C39 H39 . 0.950 no
C41 C42 . 1.420(3) no
C41 C46 . 1.401(4) no
C42 C43 . 1.399(3) no
C43 C44 . 1.377(4) no
C43 H43 . 0.950 no
C44 C45 . 1.403(3) no
C45 C46 . 1.384(3) no
C45 H45 . 0.950 no
C46 H46 . 0.950 no
C47 C48 . 1.493(4) no
C47 H47a . 0.980 no
C47 H47b . 0.980 no
C47 H47c . 0.980 no
C48 C49 . 1.496(4) no
C49 H49a . 0.980 no
C49 H49b . 0.980 no
C49 H49c . 0.980 no
C50 C51 . 1.493(3) no
C50 H50a . 0.980 no
C50 H50b . 0.980 no
C50 H50c . 0.980 no
C51 C52 . 1.497(4) no
C52 H52a . 0.980 no
C52 H52b . 0.980 no
C52 H53c . 0.980 no

loop_
_geom_contact_atom_site_label_1
_geom_contact_atom_site_label_2
_geom_contact_distance
_geom_contact_site_symmetry_2
_geom_contact_publ_flag
Na1 Na1 3.5581(13) 2_566 yes
Cl1 H49b 2.635 1_544 ?
O3 H46 2.458 2_656 ?
O3 H50a 2.718 1_545 ?
N2 H45 2.595 2_656 ?
C6 H32 2.797 2_667 ?
C18 H37 2.778 2_556 ?
C46 H50a 2.703 1_545 ?

loop_
_geom_hbond_atom_site_label_D
_geom_hbond_atom_site_label_H
_geom_hbond_atom_site_label_A
_geom_hbond_distance_DH
_geom_hbond_distance_HA
_geom_hbond_distance_DA
_geom_hbond_angle_DHA
_geom_hbond_publ_flag
N3 H3N O2 0.88 1.99 2.660(3) 132 yes
N4 H4N O1 0.88 1.96 2.658(2) 135 yes

loop_
_geom_torsion_atom_site_label_1
_geom_torsion_atom_site_label_2
_geom_torsion_atom_site_label_3
_geom_torsion_atom_site_label_4
_geom_torsion_site_symmetry_1
_geom_torsion_site_symmetry_3
_geom_torsion_site_symmetry_4
_geom_torsion
O1 Fe1 O2 C18 . . . 116.7(2)
O2 Fe1 O1 C1 . . . 141.4(2)
O1 Fe1 O3 C41 . . . -101.36(15)
O3 Fe1 O1 C1 . . . -58.5(2)
O1 Fe1 O4 C35 . . . -19.9(3)
O4 Fe1 O1 C1 . . . 61.8(3)
O1 Fe1 N5 N1 . . . -93.59(19)
O1 Fe1 N5 C42 . . . 90.08(14)
N5 Fe1 O1 C1 . . . -138.2(2)
O1 Fe1 N7 N2 . . . -23.2(2)
O1 Fe1 N7 C40 . . . 163.59(18)
N7 Fe1 O1 C1 . . . 34.8(2)
O2 Fe1 O3 C41 . . . -14.6(2)
O3 Fe1 O2 C18 . . . 28.9(3)
O2 Fe1 O4 C35 . . . -99.02(19)
O4 Fe1 O2 C18 . . . -85.2(2)
O2 Fe1 N5 N1 . . . -8.87(18)
O2 Fe1 N5 C42 . . . 174.80(14)
N5 Fe1 O2 C18 . . . 14.6(2)
O2 Fe1 N7 N2 . . . -106.9(2)
O2 Fe1 N7 C40 . . . 79.84(17)
N7 Fe1 O2 C18 . . . -164.0(2)
O3 Fe1 O4 C35 . . . 99.27(19)
O4 Fe1 O3 C41 . . . 97.97(15)
O3 Fe1 N5 N1 . . . 176.02(19)
O3 Fe1 N5 C42 . . . -0.31(13)
N5 Fe1 O3 C41 . . . -0.26(14)
O3 Fe1 N7 N2 . . . 68.7(2)
O3 Fe1 N7 C40 . . . -104.53(17)
N7 Fe1 O3 C41 . . . 177.82(14)
O4 Fe1 N5 N1 . . . 78.87(19)
O4 Fe1 N5 C42 . . . -97.46(14)
N5 Fe1 O4 C35 . . . 179.97(14)
O4 Fe1 N7 N2 . . . 166.9(2)
O4 Fe1 N7 C40 . . . -6.34(17)
N7 Fe1 O4 C35 . . . 7.23(19)
O5 Na1 O5 C28 . 2_566 2_566 -172.4(2)
O5 Na1 O5 C28 2_566 . . -174.88(17)
O5 Na1 O6 C11 . 2_666 2_666 158.7(2)
O6 Na1 O5 Na1 2_666 . 2_566 173.20(7)
O6 Na1 O5 C28 2_666 . . -1.68(17)
O5 Na1 O7 C48 . . . 165.7(7)
O7 Na1 O5 Na1 . . 2_566 89.91(11)
O7 Na1 O5 C28 . . . -84.96(19)
O5 Na1 O8 C51 . . . -167.7(3)
O8 Na1 O5 Na1 . . 2_566 -85.97(11)
O8 Na1 O5 C28 . . . 99.15(18)
O5 Na1 O6 C11 2_566 2_666 2_666 -178.8(2)
O6 Na1 O5 Na1 2_666 2_566 2_566 -22.7(2)
O6 Na1 O5 C28 2_666 2_566 2_566 164.9(2)
O5 Na1 O7 C48 2_566 . . -112.7(7)
O7 Na1 O5 Na1 . 2_566 2_566 -120.71(8)
O7 Na1 O5 C28 . 2_566 2_566 66.9(2)
O5 Na1 O8 C51 2_566 . . 112.6(3)
O8 Na1 O5 Na1 . 2_566 2_566 124.76(7)
O8 Na1 O5 C28 . 2_566 2_566 -47.6(2)
O6 Na1 O7 C48 2_666 . . 84.9(7)
O7 Na1 O6 C11 . 2_666 2_666 -79.6(2)
O6 Na1 O8 C51 2_666 . . -77.1(3)
O8 Na1 O6 C11 . 2_666 2_666 34.7(2)
O7 Na1 O8 C51 . . . 16.2(3)
O8 Na1 O7 C48 . . . -18.0(8)
Fe1 O1 C1 C2 . . . -32.1(3)
Fe1 O1 C1 C10 . . . 148.77(19)
Fe1 O2 C18 C19 . . . -14.7(3)
Fe1 O2 C18 C27 . . . 165.40(15)
Fe1 O3 C41 C42 . . . 0.8(2)
Fe1 O3 C41 C46 . . . -177.58(15)
Fe1 O4 C35 C36 . . . 171.6(2)
Fe1 O4 C35 C40 . . . -7.1(3)
Na1 O5 C28 N3 . . . 95.0(2)
Na1 O5 C28 C27 . . . -88.25(17)
Na1 O5 C28 N3 2_566 . . -76.6(2)
Na1 O5 C28 C27 2_566 . . 100.2(2)
Na1 O6 C11 N4 2_666 . . -122.2(2)
Na1 O6 C11 C10 2_666 . . 57.0(2)
Na1 O7 C48 C47 . . . -116.2(7)
Na1 O7 C48 C49 . . . 64.5(8)
Na1 O8 C51 C50 . . . 4.8(5)
Na1 O8 C51 C52 . . . -176.5(2)
N5 N1 C19 C18 . . . 2.4(3)
N5 N1 C19 C20 . . . -176.30(18)
C19 N1 N5 Fe1 . . . 3.3(2)
C19 N1 N5 C42 . . . 179.52(18)
N7 N2 C2 C1 . . . 10.7(4)
N7 N2 C2 C3 . . . -171.6(2)
C2 N2 N7 Fe1 . . . 7.0(3)
C2 N2 N7 C40 . . . 179.96(17)
C28 N3 C29 C30 . . . -29.4(3)
C28 N3 C29 C34 . . . 153.9(2)
C29 N3 C28 O5 . . . -1.6(3)
C29 N3 C28 C27 . . . -178.50(18)
C11 N4 C12 C13 . . . -22.6(4)
C11 N4 C12 C17 . . . 159.2(2)
C12 N4 C11 O6 . . . 1.5(4)
C12 N4 C11 C10 . . . -177.7(2)
Fe1 N5 C42 C41 . . . 0.8(2)
Fe1 N5 C42 C43 . . . 179.51(17)
N1 N5 C42 C41 . . . -176.27(17)
N1 N5 C42 C43 . . . 2.4(3)
Fe1 N7 C40 C35 . . . 4.6(2)
Fe1 N7 C40 C39 . . . -173.2(2)
N2 N7 C40 C35 . . . -169.8(2)
N2 N7 C40 C39 . . . 12.4(3)
O1 C1 C2 N2 . . . 0.9(4)
O1 C1 C2 C3 . . . -176.6(2)
O1 C1 C10 C9 . . . 177.5(2)
O1 C1 C10 C11 . . . -4.7(4)
C2 C1 C10 C9 . . . -1.7(3)
C2 C1 C10 C11 . . . 176.1(2)
C10 C1 C2 N2 . . . -179.95(19)
C10 C1 C2 C3 . . . 2.6(3)
N2 C2 C3 C4 . . . 0.7(3)
N2 C2 C3 C8 . . . 180.0(2)
C1 C2 C3 C4 . . . 178.5(2)
C1 C2 C3 C8 . . . -2.2(4)
C2 C3 C4 C5 . . . 178.1(2)
C2 C3 C8 C7 . . . -178.2(2)
C2 C3 C8 C9 . . . 1.0(4)
C4 C3 C8 C7 . . . 1.1(4)
C4 C3 C8 C9 . . . -179.7(2)
C8 C3 C4 C5 . . . -1.2(4)
C3 C4 C5 C6 . . . 0.1(3)
C4 C5 C6 C7 . . . 1.1(4)
C5 C6 C7 C8 . . . -1.2(4)
C6 C7 C8 C3 . . . 0.1(3)
C6 C7 C8 C9 . . . -179.1(2)
C3 C8 C9 C10 . . . -0.2(4)
C7 C8 C9 C10 . . . 179.0(2)
C8 C9 C10 C1 . . . 0.5(4)
C8 C9 C10 C11 . . . -177.4(2)
C1 C10 C11 O6 . . . -161.0(2)
C1 C10 C11 N4 . . . 18.2(3)
C9 C10 C11 O6 . . . 16.8(3)
C9 C10 C11 N4 . . . -163.9(2)
N4 C12 C13 C14 . . . -179.4(2)
N4 C12 C17 C16 . . . 179.5(2)
C13 C12 C17 C16 . . . 1.2(4)
C17 C12 C13 C14 . . . -1.3(4)
C12 C13 C14 C15 . . . 0.7(5)
C13 C14 C15 C16 . . . -0.1(4)
C14 C15 C16 C17 . . . 0.0(4)
C15 C16 C17 C12 . . . -0.5(5)
O2 C18 C19 N1 . . . 2.5(3)
O2 C18 C19 C20 . . . -178.92(19)
O2 C18 C27 C26 . . . 177.85(19)
O2 C18 C27 C28 . . . -5.0(3)
C19 C18 C27 C26 . . . -2.0(3)
C19 C18 C27 C28 . . . 175.07(19)
C27 C18 C19 N1 . . . -177.63(19)
C27 C18 C19 C20 . . . 1.0(3)
N1 C19 C20 C21 . . . 0.2(3)
N1 C19 C20 C25 . . . 178.98(19)
C18 C19 C20 C21 . . . -178.5(2)
C18 C19 C20 C25 . . . 0.2(3)
C19 C20 C21 C22 . . . 178.5(2)
C19 C20 C25 C24 . . . -178.8(2)
C19 C20 C25 C26 . . . -0.4(3)
C21 C20 C25 C24 . . . 0.0(2)
C21 C20 C25 C26 . . . 178.4(2)
C25 C20 C21 C22 . . . -0.2(3)
C20 C21 C22 C23 . . . 0.0(2)
C21 C22 C23 C24 . . . 0.4(3)
C22 C23 C24 C25 . . . -0.6(3)
C23 C24 C25 C20 . . . 0.4(3)
C23 C24 C25 C26 . . . -178.0(2)
C20 C25 C26 C27 . . . -0.7(3)
C24 C25 C26 C27 . . . 177.7(2)
C25 C26 C27 C18 . . . 2.0(3)
C25 C26 C27 C28 . . . -175.36(19)
C18 C27 C28 O5 . . . 163.18(19)
C18 C27 C28 N3 . . . -19.8(2)
C26 C27 C28 O5 . . . -19.6(2)
C26 C27 C28 N3 . . . 157.38(19)
N3 C29 C30 C31 . . . -176.3(2)
N3 C29 C34 C33 . . . 175.2(2)
C30 C29 C34 C33 . . . -1.6(4)
C34 C29 C30 C31 . . . 0.2(3)
C29 C30 C31 C32 . . . 0.7(4)
C30 C31 C32 C33 . . . -0.4(4)
C31 C32 C33 C34 . . . -1.0(4)
C32 C33 C34 C29 . . . 2.0(4)
O4 C35 C36 C37 . . . -178.0(2)
O4 C35 C40 N7 . . . 1.2(3)
O4 C35 C40 C39 . . . 179.1(2)
C36 C35 C40 N7 . . . -177.6(2)
C36 C35 C40 C39 . . . 0.3(4)
C40 C35 C36 C37 . . . 0.7(4)
C35 C36 C37 C38 . . . -1.5(4)
C36 C37 C38 Cl2 . . . -179.6(2)
C36 C37 C38 C39 . . . 1.3(4)
Cl2 C38 C39 C40 . . . -179.4(2)
C37 C38 C39 C40 . . . -0.3(4)
C38 C39 C40 N7 . . . 177.1(2)
C38 C39 C40 C35 . . . -0.5(4)
O3 C41 C42 N5 . . . -1.1(2)
O3 C41 C42 C43 . . . -179.87(19)
O3 C41 C46 C45 . . . -179.87(19)
C42 C41 C46 C45 . . . 1.7(3)
C46 C41 C42 N5 . . . 177.39(18)
C46 C41 C42 C43 . . . -1.4(3)
N5 C42 C43 C44 . . . -178.3(2)
C41 C42 C43 C44 . . . 0.3(3)
C42 C43 C44 Cl1 . . . -177.69(16)
C42 C43 C44 C45 . . . 0.5(3)
Cl1 C44 C45 C46 . . . 178.04(17)
C43 C44 C45 C46 . . . -0.2(3)
C44 C45 C46 C41 . . . -0.9(3)
